data_2201630
loop_
_publ_author_name
'Liu, Guoqun'
'Xue, Gang'
'Yu, Wentao'
'Xu, Wen'
'Fang, Qi'

_publ_section_title
;
 2,3,6,7-Tetrakis(2-cyanoethylthio)tetrathiafulvalene
;
_journal_issue 8
_journal_name_full 'Acta Crystallographica Section E'
_journal_page_first o842
_journal_page_last o844
_journal_paper_doi 10.1107/S1600536802012199
_journal_volume 58
_journal_year 2002
_chemical_formula_iupac 'C18 H16 N4 S8'
_chemical_formula_moiety 'C18 H16 N4 S8'
_chemical_formula_sum 'C18 H16 N4 S8'
_chemical_formula_weight 544.82
_chemical_name_systematic
;
 ?
;
_space_group_IT_number 14
_symmetry_cell_setting monoclinic
_symmetry_space_group_name_Hall '-P 2yn'
_symmetry_space_group_name_H-M 'P 1 21/n 1'
_atom_sites_solution_hydrogens geom
_atom_sites_solution_primary direct
_atom_sites_solution_secondary difmap
_audit_creation_method SHELXL-97
_cell_angle_alpha 90.00
_cell_angle_beta 96.031(16)
_cell_angle_gamma 90.00
_cell_formula_units_Z 2
_cell_length_a 5.1016(13)
_cell_length_b 26.753(5)
_cell_length_c 8.8805(15)
_cell_measurement_reflns_used 41
_cell_measurement_temperature 293(2)
_cell_measurement_theta_max 12.442
_cell_measurement_theta_min 5.12
_cell_volume 1205.3(4)
_computing_cell_refinement XSCANS
_computing_data_collection 'XSCANS (Bruker, 1996)'
_computing_data_reduction XSCANS
_computing_molecular_graphics SHELXTL
_computing_publication_material SHELXTL
_computing_structure_refinement SHELXTL
_computing_structure_solution 'SHELXTL (Bruker, 1997)'
_diffrn_ambient_temperature 293(2)
_diffrn_measured_fraction_theta_full 0.994
_diffrn_measured_fraction_theta_max 0.994
_diffrn_measurement_device_type 'Bruker P4'
_diffrn_measurement_method \q/2\q
_diffrn_radiation_monochromator graphite
_diffrn_radiation_source 'fine-focus sealed tube'
_diffrn_radiation_type MoK\a
_diffrn_radiation_wavelength 0.71073
_diffrn_reflns_av_R_equivalents 0.051
_diffrn_reflns_av_sigmaI/netI 0.052
_diffrn_reflns_limit_h_max 6
_diffrn_reflns_limit_h_min -1
_diffrn_reflns_limit_k_max 1
_diffrn_reflns_limit_k_min -31
_diffrn_reflns_limit_l_max 10
_diffrn_reflns_limit_l_min -10
_diffrn_reflns_number 2991
_diffrn_reflns_theta_full 25.0
_diffrn_reflns_theta_max 25.00
_diffrn_reflns_theta_min 2.4
_diffrn_standards_decay_% 1
_diffrn_standards_interval_count 97
_diffrn_standards_number 3
_exptl_absorpt_coefficient_mu 0.755
_exptl_absorpt_correction_T_max 0.951
_exptl_absorpt_correction_T_min 0.75
_exptl_absorpt_correction_type '\y scan'
_exptl_absorpt_process_details '(XSCANS; Bruker, 1996)'
_exptl_crystal_colour orange
_exptl_crystal_density_diffrn 1.501
_exptl_crystal_density_method 'not measured'
_exptl_crystal_description plate
_exptl_crystal_F_000 560
_exptl_crystal_size_max 0.56
_exptl_crystal_size_mid 0.38
_exptl_crystal_size_min 0.08
_refine_diff_density_max 0.60
_refine_diff_density_min -0.47
_refine_ls_extinction_method none
_refine_ls_goodness_of_fit_ref 1.10
_refine_ls_hydrogen_treatment constr
_refine_ls_matrix_type full
_refine_ls_number_parameters 135
_refine_ls_number_reflns 2103
_refine_ls_number_restraints 6
_refine_ls_restrained_S_all 1.10
_refine_ls_R_factor_all 0.077
_refine_ls_R_factor_gt 0.065
_refine_ls_shift/su_max <0.001
_refine_ls_shift/su_mean 0.000
_refine_ls_structure_factor_coef Fsqd
_refine_ls_weighting_details 'calc w = 1/[\s^2^(Fo^2^)+(0.0792P)^2^+2.9598P] where P = (Fo^2^+2Fc^2^)/3'
_refine_ls_weighting_scheme calc
_refine_ls_wR_factor_gt 0.172
_refine_ls_wR_factor_ref 0.182
_reflns_number_gt 1761
_reflns_number_total 2104
_reflns_threshold_expression I>2\s(I)
_cod_data_source_file tk6065.cif
_cod_data_source_block I
_cod_original_sg_symbol_H-M 'P 21/n'
_cod_database_code 2201630
_cod_database_fobs_code 2201630

loop_
_symmetry_equiv_pos_as_xyz
'x, y, z'
'-x+1/2, y+1/2, -z+1/2'
'-x, -y, -z'
'x-1/2, -y-1/2, z-1/2'

loop_
_atom_site_label
_atom_site_fract_x
_atom_site_fract_y
_atom_site_fract_z
_atom_site_U_iso_or_equiv
_atom_site_adp_type
_atom_site_calc_flag
_atom_site_refinement_flags
_atom_site_occupancy
_atom_site_disorder_assembly
_atom_site_disorder_group
_atom_site_type_symbol
S1 0.7986(3) 0.05385(5) -0.05407(13) 0.0446(4) Uani d . 1 . . S
S2 0.6707(2) 0.01046(5) 0.23467(12) 0.0427(4) Uani d . 1 . . S
S3 1.2355(3) 0.11715(5) 0.08630(18) 0.0549(4) Uani d . 1 . . S
S4 1.1075(3) 0.06611(6) 0.41760(14) 0.0490(4) Uani d . 1 . . S
N2 0.4018(14) 0.1561(3) 0.6944(7) 0.092(2) Uani d . 1 . . N
C1 0.5971(9) 0.01379(18) 0.0371(5) 0.0388(11) Uani d . 1 . . C
C2 0.9786(9) 0.07572(18) 0.1122(5) 0.0397(11) Uani d . 1 . . C
C3 0.9223(9) 0.05577(18) 0.2432(5) 0.0395(11) Uani d . 1 . . C
C4 1.0567(13) 0.1715(2) 0.0104(6) 0.0580(15) Uani d . 1 B . C
H4A 1.1763 0.1929 -0.0381 0.070 Uiso calc R 1 . . H
H4B 0.9191 0.1607 -0.0666 0.070 Uiso calc R 1 . . H
C7 0.8580(11) 0.0828(2) 0.5401(5) 0.0489(12) Uani d . 1 . . C
H7A 0.7210 0.0575 0.5314 0.059 Uiso calc R 1 . . H
H7B 0.9372 0.0830 0.6443 0.059 Uiso calc R 1 . . H
C8 0.7351(11) 0.1331(2) 0.5028(6) 0.0556(14) Uani d . 1 . . C
H8A 0.8723 0.1583 0.5053 0.067 Uiso calc R 1 . . H
H8B 0.6441 0.1324 0.4013 0.067 Uiso calc R 1 . . H
C9 0.5478(12) 0.1466(2) 0.6110(7) 0.0597(15) Uani d . 1 . . C
C5 0.9347(14) 0.2011(3) 0.1275(8) 0.081(2) Uani d D 1 . . C
H5A 0.8397 0.2296 0.0815 0.097 Uiso calc R 1 A 1 H
H5B 0.8126 0.1806 0.1771 0.097 Uiso calc R 1 A 1 H
C6 1.153(2) 0.2178(4) 0.2370(13) 0.087(4) Uiso d PD 0.72(2) B 1 C
N1 1.335(2) 0.2284(4) 0.3186(13) 0.121(5) Uiso d PD 0.72(2) B 1 N
C6' 1.049(5) 0.2199(11) 0.2756(18) 0.089(10) Uiso d PD 0.28(2) B 2 C
N1' 1.159(7) 0.2332(12) 0.388(2) 0.132(15) Uiso d PD 0.28(2) B 2 N

loop_
_atom_site_aniso_label
_atom_site_aniso_U_11
_atom_site_aniso_U_22
_atom_site_aniso_U_33
_atom_site_aniso_U_12
_atom_site_aniso_U_13
_atom_site_aniso_U_23
S1 0.0442(7) 0.0624(8) 0.0271(6) 0.0016(6) 0.0036(5) 0.0064(5)
S2 0.0400(7) 0.0637(8) 0.0241(6) -0.0044(6) 0.0012(5) 0.0027(5)
S3 0.0435(8) 0.0531(8) 0.0689(10) -0.0001(6) 0.0098(6) 0.0083(7)
S4 0.0381(7) 0.0742(9) 0.0338(7) 0.0009(6) -0.0011(5) -0.0077(6)
N2 0.099(5) 0.109(5) 0.073(4) 0.027(4) 0.026(4) -0.012(4)
C1 0.041(3) 0.050(3) 0.025(2) 0.010(2) -0.0009(17) 0.0001(18)
C2 0.038(3) 0.046(3) 0.035(2) 0.007(2) 0.0037(19) 0.001(2)
C3 0.040(3) 0.046(3) 0.032(2) 0.003(2) 0.0019(19) -0.0035(19)
C4 0.075(4) 0.056(3) 0.043(3) -0.003(3) 0.003(3) 0.007(2)
C7 0.055(3) 0.062(3) 0.029(2) 0.001(3) 0.003(2) -0.001(2)
C8 0.053(3) 0.064(3) 0.050(3) -0.001(3) 0.010(2) -0.004(3)
C9 0.055(3) 0.071(4) 0.052(3) 0.009(3) -0.002(3) -0.004(3)
C5 0.104(6) 0.068(4) 0.071(4) 0.023(4) 0.016(4) 0.012(3)

loop_
_atom_type_symbol
_atom_type_description
_atom_type_scat_dispersion_real
_atom_type_scat_dispersion_imag
_atom_type_scat_source
C C 0.0033 0.0016 'International Tables Vol C Tables 4.2.6.8 and 6.1.1.4'
H H 0.0000 0.0000 'International Tables Vol C Tables 4.2.6.8 and 6.1.1.4'
N N 0.0061 0.0033 'International Tables Vol C Tables 4.2.6.8 and 6.1.1.4'
S S 0.1246 0.1234 'International Tables Vol C Tables 4.2.6.8 and 6.1.1.4'

loop_
_geom_angle_atom_site_label_1
_geom_angle_atom_site_label_2
_geom_angle_atom_site_label_3
_geom_angle_site_symmetry_1
_geom_angle
_geom_angle_publ_flag
C1 S1 C2 . 95.5(2) yes
C1 S2 C3 . 95.0(2) yes
C2 S3 C4 . 101.7(3) yes
C3 S4 C7 . 102.8(2) yes
C1 C1 S1 3_655 123.2(5) yes
C1 C1 S2 3_655 121.9(5) yes
S1 C1 S2 . 114.9(3) yes
C3 C2 S3 . 126.8(4) yes
C3 C2 S1 . 117.2(4) yes
S3 C2 S1 . 115.7(3) yes
C2 C3 S4 . 124.2(4) yes
C2 C3 S2 . 117.3(4) yes
S4 C3 S2 . 118.1(3) yes
C5 C4 S3 . 113.4(4) yes
C5 C4 H4A . 108.9 ?
S3 C4 H4A . 108.9 ?
C5 C4 H4B . 108.9 ?
S3 C4 H4B . 108.9 ?
H4A C4 H4B . 107.7 ?
C8 C7 S4 . 112.9(4) yes
C8 C7 H7A . 109.0 ?
S4 C7 H7A . 109.0 ?
C8 C7 H7B . 109.0 ?
S4 C7 H7B . 109.0 ?
H7A C7 H7B . 107.8 ?
C9 C8 C7 . 111.1(5) yes
C9 C8 H8A . 109.4 ?
C7 C8 H8A . 109.4 ?
C9 C8 H8B . 109.4 ?
C7 C8 H8B . 109.4 ?
H8A C8 H8B . 108.0 ?
N2 C9 C8 . 178.7(8) yes
C6' C5 C6 . 26.1(9) yes
C6' C5 C4 . 130.4(10) yes
C6 C5 C4 . 106.2(7) yes
C6' C5 H5A . 104.0 ?
C6 C5 H5A . 110.5 ?
C4 C5 H5A . 110.5 ?
C6' C5 H5B . 90.1 ?
C6 C5 H5B . 110.5 ?
C4 C5 H5B . 110.5 ?
H5A C5 H5B . 108.7 ?
N1 C6 C5 . 175.2(12) yes
N1' C6' C5 . 174.4(15) yes

loop_
_geom_bond_atom_site_label_1
_geom_bond_atom_site_label_2
_geom_bond_site_symmetry_2
_geom_bond_distance
_geom_bond_publ_flag
S1 C1 . 1.742(5) yes
S1 C2 . 1.755(5) yes
S2 C1 . 1.758(4) yes
S2 C3 . 1.761(5) yes
S3 C2 . 1.750(5) yes
S3 C4 . 1.808(6) yes
S4 C3 . 1.749(5) yes
S4 C7 . 1.815(5) yes
N2 C9 . 1.133(8) yes
C1 C1 3_655 1.350(10) yes
C2 C3 . 1.339(7) yes
C4 C5 . 1.494(9) yes
C4 H4A . 0.9700 ?
C4 H4B . 0.9700 ?
C7 C8 . 1.508(8) yes
C7 H7A . 0.9700 ?
C7 H7B . 0.9700 ?
C8 C9 . 1.469(8) yes
C8 H8A . 0.9700 ?
C8 H8B . 0.9700 ?
C5 C6' . 1.4709(10) yes
C5 C6 . 1.4709(10) yes
C5 H5A . 0.9700 ?
C5 H5B . 0.9700 ?
C6 N1 . 1.1507(9) yes
C6' N1' . 1.1510(10) yes
